data_4103486
loop_
_publ_author_name
'James D. Blakemore'
'Nathan D. Schley'
'David Balcells'
'Jonathan F. Hull'
'Gerard W. Olack'
'Christopher D. Incarvito'
'Odile Eisenstein'
'Gary W. Brudvig'
'Robert H. Crabtree'

_publ_contact_author_address
;
     Department of Chemistry
     Yale University
     225 Prospect St
     PO Box 208107
     New Haven, CT 06520-8107
     USA
;
_publ_contact_author_email robert.crabtree@yale.edu
_publ_contact_author_fax '+203 432 6144'
_publ_contact_author_name 'Dr. Robert H Crabtree'
_publ_contact_author_phone '+203 432 3925'
_publ_section_title
;
 Half-Sandwich Iridium Complexes for Homogeneous Water-Oxidation Catalysis
;
_journal_name_full 'Journal of the American Chemical Society'
_journal_page_first 16017
_journal_page_last 16029
_journal_paper_doi 10.1021/ja104775j
_journal_volume 132
_journal_year 2010
_chemical_formula_moiety 'C15 H13 F6 Ir N3 O3 P '
_chemical_formula_sum 'C15 H13 F6 Ir N3 O3 P'
_chemical_formula_weight 620.47
_space_group_IT_number 4
_symmetry_cell_setting monoclinic
_symmetry_Int_Tables_number 4
_symmetry_space_group_name_Hall 'P 2yb'
_symmetry_space_group_name_H-M 'P 1 21 1'
_cell_angle_alpha 90.0000
_cell_angle_beta 102.880(7)
_cell_angle_gamma 90.0000
_cell_formula_units_Z 4
_cell_length_a 9.0725(9)
_cell_length_b 14.2346(13)
_cell_length_c 14.3882(13)
_cell_measurement_reflns_used 12208
_cell_measurement_temperature 223.1
_cell_measurement_theta_max 27.8
_cell_measurement_theta_min 3.2
_cell_volume 1811.4(3)
_computing_cell_refinement PROCESS-AUTO
_computing_data_collection PROCESS-AUTO
_computing_data_reduction CrystalStructure
_computing_publication_material 'CrystalStructure 3.8'
_computing_structure_refinement SHELXL
_diffrn_detector_area_resol_mean 6.85
_diffrn_measured_fraction_theta_full 0.996
_diffrn_measured_fraction_theta_max 0.996
_diffrn_measurement_device_type 'Rigaku SCXmini'
_diffrn_measurement_method \w
_diffrn_radiation_type 'Mo K\a'
_diffrn_radiation_wavelength 0.71075
_diffrn_reflns_av_R_equivalents 0.037
_diffrn_reflns_limit_h_max 11
_diffrn_reflns_limit_h_min -11
_diffrn_reflns_limit_k_max 18
_diffrn_reflns_limit_k_min -18
_diffrn_reflns_limit_l_max 18
_diffrn_reflns_limit_l_min -16
_diffrn_reflns_number 12800
_diffrn_reflns_theta_full 27.48
_diffrn_reflns_theta_max 27.48
_exptl_absorpt_coefficient_mu 7.563
_exptl_absorpt_correction_T_max 0.685
_exptl_absorpt_correction_T_min 0.317
_exptl_absorpt_correction_type multi-scan
_exptl_absorpt_process_details 'Jacobson, R. (1998) Private communication'
_exptl_crystal_colour Yellow
_exptl_crystal_density_diffrn 2.275
_exptl_crystal_density_method 'not measured'
_exptl_crystal_description Platelet
_exptl_crystal_F_000 1176.00
_exptl_crystal_size_max 0.20
_exptl_crystal_size_mid 0.10
_exptl_crystal_size_min 0.05
_refine_diff_density_max 1.73
_refine_diff_density_min -0.98
_refine_ls_abs_structure_details 'Flack, H. D. (1983), Acta Cryst. A39, 876-881.  3772 Friedel Pairs'
_refine_ls_abs_structure_Flack 0.015(10)
_refine_ls_extinction_method none
_refine_ls_goodness_of_fit_ref 1.081
_refine_ls_hydrogen_treatment refall
_refine_ls_number_parameters 525
_refine_ls_number_reflns 8079
_refine_ls_R_factor_gt 0.0504
_refine_ls_shift/su_max 0.0000
_refine_ls_structure_factor_coef Fsqd
_refine_ls_weighting_details 'w = 1/[\s^2^(Fo^2^)+(0.0209P)^2^+0.0000P] where P=(Fo^2^+2Fc^2^)/3'
_refine_ls_weighting_scheme calc
_refine_ls_wR_factor_ref 0.0823
_reflns_number_gt 7033
_reflns_number_total 8079
_reflns_threshold_expression F^2^>2.0\s(F^2^)
_cod_data_source_file ja104775j_si_002_1.cif
_cod_data_source_block CpIr(bipy)(NO3)PF6
_cod_original_formula_sum 'C15 H13 F6 Ir N3 O3 P '
_cod_database_code 4103486

loop_
_symmetry_equiv_pos_site_id
_symmetry_equiv_pos_as_xyz
1 +X,+Y,+Z
2 -X,1/2+Y,-Z

loop_
_atom_site_label
_atom_site_type_symbol
_atom_site_fract_x
_atom_site_fract_y
_atom_site_fract_z
_atom_site_U_iso_or_equiv
_atom_site_adp_type
_atom_site_occupancy
_atom_site_symmetry_multiplicity
_atom_site_calc_flag
_atom_site_refinement_flags
Ir(1) Ir 0.58718(4) 0.70490(2) 0.48908(3) 0.03228(10) Uani 1.00 1 d .
Ir(2) Ir 0.00946(4) 0.33924(3) -0.03643(3) 0.03669(11) Uani 1.00 1 d .
P(1) P 0.3779(3) 0.4721(2) 0.7180(2) 0.0428(6) Uani 1.00 1 d .
P(2) P 0.5565(3) 0.4412(2) 0.1739(2) 0.0546(8) Uani 1.00 1 d .
F(1) F 0.3816(9) 0.4437(4) 0.6138(4) 0.080(2) Uani 1.00 1 d .
F(2) F 0.2191(12) 0.4912(18) 0.6826(13) 0.306(13) Uani 1.00 1 d .
F(3) F 0.3696(10) 0.4995(6) 0.8212(5) 0.098(3) Uani 1.00 1 d .
F(4) F 0.400(2) 0.5746(7) 0.7004(8) 0.215(8) Uani 1.00 1 d .
F(5) F 0.5413(10) 0.4648(15) 0.7449(8) 0.247(11) Uani 1.00 1 d .
F(6) F 0.348(2) 0.3743(7) 0.7343(7) 0.251(10) Uani 1.00 1 d .
F(7) F 0.5839(11) 0.4111(8) 0.0762(6) 0.140(4) Uani 1.00 1 d .
F(8) F 0.3913(11) 0.4138(10) 0.1454(8) 0.160(5) Uani 1.00 1 d .
F(9) F 0.5859(15) 0.3380(8) 0.2066(9) 0.182(5) Uani 1.00 1 d .
F(10) F 0.5310(10) 0.4712(7) 0.2724(5) 0.111(3) Uani 1.00 1 d .
F(11) F 0.7248(10) 0.4625(10) 0.2048(8) 0.178(6) Uani 1.00 1 d .
F(12) F 0.529(2) 0.5400(8) 0.1458(12) 0.216(7) Uani 1.00 1 d .
O(1) O 0.7310(8) 0.6152(4) 0.5831(5) 0.0383(17) Uani 1.00 1 d .
O(2) O 0.6856(10) 0.5002(5) 0.4803(5) 0.068(2) Uani 1.00 1 d .
O(3) O 0.8234(9) 0.4787(5) 0.6184(5) 0.063(2) Uani 1.00 1 d .
O(4) O -0.0325(8) 0.2067(6) -0.1016(5) 0.0571(18) Uani 1.00 1 d .
O(5) O -0.1700(9) 0.1031(5) -0.1843(6) 0.071(2) Uani 1.00 1 d .
O(6) O -0.2655(11) 0.2307(8) -0.1480(9) 0.115(4) Uani 1.00 1 d .
N(1) N 0.7326(9) 0.8025(5) 0.5689(5) 0.0337(19) Uani 1.00 1 d .
N(2) N 0.7624(7) 0.7116(5) 0.4173(4) 0.0281(15) Uani 1.00 1 d .
N(3) N 0.7458(10) 0.5285(5) 0.5584(6) 0.043(2) Uani 1.00 1 d .
N(4) N -0.0010(9) 0.2628(5) 0.0827(5) 0.0348(19) Uani 1.00 1 d .
N(5) N 0.2160(9) 0.2728(5) -0.0058(5) 0.0358(19) Uani 1.00 1 d .
N(6) N -0.1548(9) 0.1825(6) -0.1375(7) 0.051(2) Uani 1.00 1 d .
C(1) C 0.7071(11) 0.8440(8) 0.6453(7) 0.045(2) Uani 1.00 1 d .
C(2) C 0.8081(15) 0.9073(7) 0.6973(9) 0.062(3) Uani 1.00 1 d .
C(3) C 0.9364(16) 0.9289(8) 0.6674(9) 0.069(3) Uani 1.00 1 d .
C(4) C 0.9628(13) 0.8852(7) 0.5867(9) 0.056(3) Uani 1.00 1 d .
C(5) C 0.8590(10) 0.8215(6) 0.5363(6) 0.035(2) Uani 1.00 1 d .
C(6) C 0.8755(10) 0.7729(6) 0.4531(7) 0.035(2) Uani 1.00 1 d .
C(7) C 0.9905(10) 0.7832(7) 0.4075(7) 0.043(2) Uani 1.00 1 d .
C(8) C 0.9915(12) 0.7342(9) 0.3261(9) 0.061(3) Uani 1.00 1 d .
C(9) C 0.8746(14) 0.6718(8) 0.2907(8) 0.054(3) Uani 1.00 1 d .
C(10) C 0.7592(11) 0.6604(7) 0.3393(7) 0.044(2) Uani 1.00 1 d .
C(11) C 0.3871(14) 0.7862(10) 0.4668(16) 0.086(5) Uani 1.00 1 d .
C(12) C 0.3755(11) 0.7075(14) 0.5278(10) 0.075(3) Uani 1.00 1 d .
C(13) C 0.3798(13) 0.6275(9) 0.4758(11) 0.062(3) Uani 1.00 1 d .
C(14) C 0.3995(13) 0.6500(10) 0.3859(10) 0.065(3) Uani 1.00 1 d .
C(15) C 0.4048(13) 0.7473(12) 0.3812(11) 0.075(4) Uani 1.00 1 d .
C(16) C -0.1181(12) 0.2632(7) 0.1230(7) 0.048(2) Uani 1.00 1 d .
C(17) C -0.1208(13) 0.2082(10) 0.2028(7) 0.059(2) Uani 1.00 1 d .
C(18) C 0.0069(14) 0.1571(7) 0.2433(8) 0.055(3) Uani 1.00 1 d .
C(19) C 0.1273(12) 0.1587(6) 0.2018(6) 0.041(2) Uani 1.00 1 d .
C(20) C 0.1227(10) 0.2130(7) 0.1209(6) 0.032(2) Uani 1.00 1 d .
C(21) C 0.2427(11) 0.2135(7) 0.0696(6) 0.038(2) Uani 1.00 1 d .
C(22) C 0.3725(12) 0.1612(7) 0.0895(8) 0.046(2) Uani 1.00 1 d .
C(23) C 0.4710(13) 0.1670(8) 0.0325(9) 0.059(3) Uani 1.00 1 d .
C(24) C 0.4449(13) 0.2271(8) -0.0442(8) 0.057(3) Uani 1.00 1 d .
C(25) C 0.3165(14) 0.2785(8) -0.0601(8) 0.055(3) Uani 1.00 1 d .
C(26) C 0.026(2) 0.4527(10) -0.1277(14) 0.098(6) Uani 1.00 1 d .
C(27) C 0.076(2) 0.4822(9) -0.0314(18) 0.114(8) Uani 1.00 1 d .
C(28) C -0.049(2) 0.4737(9) 0.0060(9) 0.082(5) Uani 1.00 1 d .
C(29) C -0.1695(15) 0.4434(8) -0.0603(12) 0.065(4) Uani 1.00 1 d .
C(30) C -0.1215(18) 0.4310(9) -0.1419(10) 0.071(4) Uani 1.00 1 d .
H(1) H 0.6175 0.8303 0.6651 0.054 Uiso 1.00 1 c R
H(2) H 0.7887 0.9351 0.7526 0.074 Uiso 1.00 1 c R
H(3) H 1.0057 0.9727 0.7010 0.083 Uiso 1.00 1 c R
H(4) H 1.0517 0.8987 0.5660 0.068 Uiso 1.00 1 c R
H(5) H 1.0703 0.8245 0.4323 0.052 Uiso 1.00 1 c R
H(6) H 1.0705 0.7426 0.2943 0.073 Uiso 1.00 1 c R
H(7) H 0.8735 0.6378 0.2346 0.065 Uiso 1.00 1 c R
H(8) H 0.6804 0.6174 0.3176 0.052 Uiso 1.00 1 c R
H(9) H 0.3835 0.8503 0.4818 0.103 Uiso 1.00 1 c R
H(10) H 0.3666 0.7106 0.5915 0.089 Uiso 1.00 1 c R
H(11) H 0.3706 0.5662 0.4980 0.075 Uiso 1.00 1 c R
H(12) H 0.4078 0.6075 0.3373 0.078 Uiso 1.00 1 c R
H(13) H 0.4183 0.7818 0.3281 0.090 Uiso 1.00 1 c R
H(14) H -0.2017 0.3014 0.0974 0.058 Uiso 1.00 1 c R
H(15) H -0.2074 0.2059 0.2285 0.071 Uiso 1.00 1 c R
H(16) H 0.0104 0.1218 0.2989 0.066 Uiso 1.00 1 c R
H(17) H 0.2138 0.1230 0.2277 0.049 Uiso 1.00 1 c R
H(18) H 0.3926 0.1214 0.1429 0.055 Uiso 1.00 1 c R
H(19) H 0.5587 0.1296 0.0453 0.071 Uiso 1.00 1 c R
H(20) H 0.5136 0.2322 -0.0841 0.068 Uiso 1.00 1 c R
H(21) H 0.2974 0.3203 -0.1120 0.065 Uiso 1.00 1 c R
H(22) H 0.0854 0.4491 -0.1734 0.118 Uiso 1.00 1 c R
H(23) H 0.1732 0.5028 -0.0005 0.137 Uiso 1.00 1 c R
H(24) H -0.0514 0.4872 0.0697 0.098 Uiso 1.00 1 c R
H(25) H -0.2678 0.4330 -0.0515 0.078 Uiso 1.00 1 c R
H(26) H -0.1823 0.4103 -0.2000 0.085 Uiso 1.00 1 c R

loop_
_atom_site_aniso_label
_atom_site_aniso_U_11
_atom_site_aniso_U_22
_atom_site_aniso_U_33
_atom_site_aniso_U_12
_atom_site_aniso_U_13
_atom_site_aniso_U_23
Ir(1) 0.03178(18) 0.02613(18) 0.0381(2) -0.00182(18) 0.00609(15) 0.00337(18)
Ir(2) 0.0475(2) 0.02769(19) 0.0317(2) 0.0025(2) 0.00207(17) 0.00356(18)
P(1) 0.0460(17) 0.0404(14) 0.0443(17) -0.0063(13) 0.0148(12) -0.0046(13)
P(2) 0.0500(19) 0.0529(19) 0.059(2) -0.0013(15) 0.0087(15) -0.0164(16)
F(1) 0.135(6) 0.064(4) 0.045(4) 0.006(4) 0.030(4) -0.010(3)
F(2) 0.075(7) 0.56(3) 0.270(18) 0.066(12) 0.001(9) -0.30(2)
F(3) 0.144(7) 0.094(6) 0.073(5) -0.056(5) 0.060(5) -0.038(4)
F(4) 0.50(2) 0.072(6) 0.089(8) -0.032(12) 0.094(13) 0.003(5)
F(5) 0.056(6) 0.51(3) 0.157(10) 0.044(10) -0.013(5) -0.175(17)
F(6) 0.60(3) 0.103(8) 0.082(7) -0.153(14) 0.150(13) -0.027(6)
F(7) 0.132(8) 0.211(11) 0.093(7) -0.046(8) 0.063(6) -0.078(7)
F(8) 0.094(7) 0.240(13) 0.145(9) -0.017(8) 0.025(6) -0.106(9)
F(9) 0.244(14) 0.079(6) 0.235(14) 0.040(10) 0.079(11) 0.006(10)
F(10) 0.107(6) 0.143(8) 0.086(6) -0.053(6) 0.026(5) -0.070(6)
F(11) 0.081(6) 0.257(15) 0.211(12) -0.059(8) 0.062(7) -0.159(12)
F(12) 0.34(2) 0.110(9) 0.234(16) 0.083(11) 0.133(15) 0.098(10)
O(1) 0.053(4) 0.018(3) 0.042(4) 0.004(3) 0.008(3) -0.001(3)
O(2) 0.112(7) 0.040(4) 0.043(5) 0.011(4) -0.003(4) -0.013(3)
O(3) 0.076(5) 0.031(3) 0.073(5) 0.010(4) -0.006(4) 0.003(3)
O(4) 0.066(5) 0.044(4) 0.054(4) 0.005(5) -0.003(3) -0.010(4)
O(5) 0.082(6) 0.045(4) 0.078(6) -0.016(4) 0.003(4) -0.011(4)
O(6) 0.069(6) 0.095(9) 0.180(12) -0.014(6) 0.024(7) -0.042(8)
N(1) 0.039(4) 0.024(3) 0.034(4) 0.004(3) -0.001(3) -0.004(3)
N(2) 0.029(3) 0.023(3) 0.032(4) -0.000(3) 0.007(2) 0.002(3)
N(3) 0.055(5) 0.028(4) 0.043(5) 0.005(4) 0.004(4) 0.012(4)
N(4) 0.042(4) 0.027(4) 0.030(4) 0.005(3) -0.002(3) 0.007(3)
N(5) 0.038(4) 0.029(4) 0.041(5) 0.005(3) 0.009(4) -0.000(3)
N(6) 0.025(4) 0.058(7) 0.075(7) 0.010(4) 0.025(4) 0.030(5)
C(1) 0.046(5) 0.038(5) 0.050(6) 0.002(5) 0.012(4) -0.004(6)
C(2) 0.085(9) 0.039(6) 0.057(8) -0.003(6) 0.007(7) -0.018(5)
C(3) 0.084(10) 0.047(7) 0.073(9) -0.007(7) 0.009(7) -0.017(6)
C(4) 0.053(7) 0.038(6) 0.077(9) -0.015(5) 0.010(6) -0.005(6)
C(5) 0.039(5) 0.023(5) 0.042(5) -0.000(4) 0.006(4) 0.005(4)
C(6) 0.023(4) 0.034(5) 0.048(6) 0.009(4) 0.005(4) 0.015(4)
C(7) 0.035(5) 0.044(5) 0.054(7) 0.000(4) 0.017(5) 0.002(5)
C(8) 0.042(6) 0.083(10) 0.064(8) 0.015(6) 0.024(6) 0.012(7)
C(9) 0.072(8) 0.050(6) 0.043(7) 0.023(6) 0.020(6) 0.007(5)
C(10) 0.046(6) 0.047(6) 0.040(6) 0.000(5) 0.014(5) 0.005(5)
C(11) 0.033(7) 0.042(8) 0.177(19) 0.002(6) 0.009(9) -0.005(10)
C(12) 0.040(6) 0.099(10) 0.085(10) -0.006(9) 0.016(6) 0.009(11)
C(13) 0.049(7) 0.039(7) 0.096(11) -0.012(6) 0.009(7) 0.028(7)
C(14) 0.042(7) 0.070(9) 0.076(10) -0.013(6) 0.002(6) 0.013(8)
C(15) 0.034(6) 0.104(12) 0.075(10) -0.020(7) -0.014(6) 0.038(9)
C(16) 0.057(6) 0.053(6) 0.039(6) 0.006(5) 0.019(5) 0.011(5)
C(17) 0.065(7) 0.063(7) 0.050(7) 0.000(8) 0.012(5) 0.015(7)
C(18) 0.087(9) 0.041(6) 0.033(6) -0.027(6) 0.005(6) 0.006(5)
C(19) 0.063(7) 0.025(4) 0.028(5) 0.010(4) -0.002(5) 0.002(4)
C(20) 0.046(5) 0.020(4) 0.025(4) -0.005(4) 0.001(3) -0.012(4)
C(21) 0.051(5) 0.031(5) 0.026(5) -0.001(5) -0.001(4) -0.008(4)
C(22) 0.053(6) 0.039(5) 0.043(6) 0.012(5) 0.002(5) 0.002(5)
C(23) 0.054(7) 0.059(7) 0.063(8) 0.008(5) 0.009(6) -0.004(6)
C(24) 0.062(7) 0.052(7) 0.059(8) -0.006(6) 0.022(6) -0.007(6)
C(25) 0.078(8) 0.038(6) 0.050(7) -0.007(6) 0.020(6) 0.002(5)
C(26) 0.130(16) 0.053(9) 0.140(16) 0.055(10) 0.090(14) 0.058(11)
C(27) 0.082(12) 0.027(6) 0.19(2) -0.030(8) -0.055(13) 0.028(9)
C(28) 0.171(18) 0.029(6) 0.038(7) 0.018(9) 0.007(10) -0.008(5)
C(29) 0.063(8) 0.035(6) 0.106(12) 0.018(6) 0.037(8) 0.031(7)
C(30) 0.083(10) 0.068(9) 0.047(8) 0.031(8) -0.014(7) 0.018(7)

loop_
_atom_type_symbol
_atom_type_description
_atom_type_scat_dispersion_real
_atom_type_scat_dispersion_imag
_atom_type_scat_source
Ir Ir -1.444 7.990
;
International Tables for Crystallography
(1992, Vol. C, Tables 4.2.6.8 and 6.1.1.4)
;
P P 0.102 0.094
;
International Tables for Crystallography
(1992, Vol. C, Tables 4.2.6.8 and 6.1.1.4)
;
F F 0.017 0.010
;
International Tables for Crystallography
(1992, Vol. C, Tables 4.2.6.8 and 6.1.1.4)
;
O O 0.011 0.006
;
International Tables for Crystallography
(1992, Vol. C, Tables 4.2.6.8 and 6.1.1.4)
;
N N 0.006 0.003
;
International Tables for Crystallography
(1992, Vol. C, Tables 4.2.6.8 and 6.1.1.4)
;
C C 0.003 0.002
;
International Tables for Crystallography
(1992, Vol. C, Tables 4.2.6.8 and 6.1.1.4)
;
H H 0.000 0.000
;
International Tables for Crystallography
(1992, Vol. C, Table 6.1.1.4)
;

loop_
_geom_angle_atom_site_label_1
_geom_angle_atom_site_label_2
_geom_angle_atom_site_label_3
_geom_angle
_geom_angle_publ_flag
O(1) Ir(1) N(1) 79.8(2) yes
O(1) Ir(1) N(2) 85.0(2) yes
O(1) Ir(1) C(11) 145.3(6) yes
O(1) Ir(1) C(12) 108.2(4) yes
O(1) Ir(1) C(13) 98.8(4) yes
O(1) Ir(1) C(14) 120.7(4) yes
O(1) Ir(1) C(15) 158.9(5) yes
N(1) Ir(1) N(2) 77.5(3) yes
N(1) Ir(1) C(11) 97.8(4) yes
N(1) Ir(1) C(12) 110.1(5) yes
N(1) Ir(1) C(13) 145.7(5) yes
N(1) Ir(1) C(14) 159.4(4) yes
N(1) Ir(1) C(15) 121.2(5) yes
N(2) Ir(1) C(11) 128.6(6) yes
N(2) Ir(1) C(12) 165.5(4) yes
N(2) Ir(1) C(13) 136.8(4) yes
N(2) Ir(1) C(14) 104.5(4) yes
N(2) Ir(1) C(15) 100.6(4) yes
C(11) Ir(1) C(12) 39.8(7) yes
C(11) Ir(1) C(13) 64.1(5) yes
C(11) Ir(1) C(14) 64.7(6) yes
C(11) Ir(1) C(15) 38.7(7) yes
C(12) Ir(1) C(13) 37.4(6) yes
C(12) Ir(1) C(14) 64.0(5) yes
C(12) Ir(1) C(15) 64.9(5) yes
C(13) Ir(1) C(14) 37.5(6) yes
C(13) Ir(1) C(15) 63.2(5) yes
C(14) Ir(1) C(15) 38.3(6) yes
O(4) Ir(2) N(4) 81.9(3) yes
O(4) Ir(2) N(5) 75.4(2) yes
O(4) Ir(2) C(26) 116.1(5) yes
O(4) Ir(2) C(27) 153.9(7) yes
O(4) Ir(2) C(28) 155.4(6) yes
O(4) Ir(2) C(29) 119.2(4) yes
O(4) Ir(2) C(30) 102.4(4) yes
N(4) Ir(2) N(5) 77.7(3) yes
N(4) Ir(2) C(26) 161.9(5) yes
N(4) Ir(2) C(27) 123.2(7) yes
N(4) Ir(2) C(28) 100.2(4) yes
N(4) Ir(2) C(29) 108.8(5) yes
N(4) Ir(2) C(30) 142.4(5) yes
N(5) Ir(2) C(26) 107.3(6) yes
N(5) Ir(2) C(27) 101.2(5) yes
N(5) Ir(2) C(28) 129.1(6) yes
N(5) Ir(2) C(29) 164.2(3) yes
N(5) Ir(2) C(30) 139.9(5) yes
C(26) Ir(2) C(27) 39.3(8) yes
C(26) Ir(2) C(28) 62.8(7) yes
C(26) Ir(2) C(29) 62.1(7) yes
C(26) Ir(2) C(30) 36.8(7) yes
C(27) Ir(2) C(28) 37.7(8) yes
C(27) Ir(2) C(29) 63.1(5) yes
C(27) Ir(2) C(30) 63.2(6) yes
C(28) Ir(2) C(29) 36.7(6) yes
C(28) Ir(2) C(30) 61.2(5) yes
C(29) Ir(2) C(30) 36.5(6) yes
F(1) P(1) F(2) 86.8(8) yes
F(1) P(1) F(3) 178.4(5) yes
F(1) P(1) F(4) 93.4(5) yes
F(1) P(1) F(5) 89.9(6) yes
F(1) P(1) F(6) 87.2(5) yes
F(2) P(1) F(3) 91.9(8) yes
F(2) P(1) F(4) 85.1(13) yes
F(2) P(1) F(5) 171.4(12) yes
F(2) P(1) F(6) 91.8(14) yes
F(3) P(1) F(4) 87.3(6) yes
F(3) P(1) F(5) 91.5(6) yes
F(3) P(1) F(6) 92.1(6) yes
F(4) P(1) F(5) 87.1(12) yes
F(4) P(1) F(6) 176.9(13) yes
F(5) P(1) F(6) 95.9(13) yes
F(7) P(2) F(8) 91.9(6) yes
F(7) P(2) F(9) 87.8(7) yes
F(7) P(2) F(10) 179.3(5) yes
F(7) P(2) F(11) 88.1(6) yes
F(7) P(2) F(12) 93.8(8) yes
F(8) P(2) F(9) 86.0(7) yes
F(8) P(2) F(10) 88.8(6) yes
F(8) P(2) F(11) 176.4(7) yes
F(8) P(2) F(12) 94.2(9) yes
F(9) P(2) F(10) 92.0(6) yes
F(9) P(2) F(11) 90.3(7) yes
F(9) P(2) F(12) 178.3(8) yes
F(10) P(2) F(11) 91.3(6) yes
F(10) P(2) F(12) 86.4(8) yes
F(11) P(2) F(12) 89.4(8) yes
Ir(1) O(1) N(3) 119.3(5) yes
Ir(2) O(4) N(6) 121.5(7) yes
Ir(1) N(1) C(1) 123.7(7) yes
Ir(1) N(1) C(5) 115.0(6) yes
C(1) N(1) C(5) 121.3(8) yes
Ir(1) N(2) C(6) 115.9(6) yes
Ir(1) N(2) C(10) 121.1(6) yes
C(6) N(2) C(10) 123.0(8) yes
O(1) N(3) O(2) 121.3(7) yes
O(1) N(3) O(3) 116.0(8) yes
O(2) N(3) O(3) 122.6(8) yes
Ir(2) N(4) C(16) 123.9(6) yes
Ir(2) N(4) C(20) 115.7(6) yes
C(16) N(4) C(20) 120.3(8) yes
Ir(2) N(5) C(21) 116.8(7) yes
Ir(2) N(5) C(25) 123.9(6) yes
C(21) N(5) C(25) 119.1(8) yes
O(4) N(6) O(5) 117.7(9) yes
O(4) N(6) O(6) 125.1(10) yes
O(5) N(6) O(6) 116.2(9) yes
N(1) C(1) C(2) 121.9(10) yes
C(1) C(2) C(3) 119.1(12) yes
C(2) C(3) C(4) 118.9(11) yes
C(3) C(4) C(5) 120.5(12) yes
N(1) C(5) C(4) 118.3(9) yes
N(1) C(5) C(6) 116.7(7) yes
C(4) C(5) C(6) 124.9(10) yes
N(2) C(6) C(5) 114.9(8) yes
N(2) C(6) C(7) 118.8(9) yes
C(5) C(6) C(7) 126.3(8) yes
C(6) C(7) C(8) 120.9(9) yes
C(7) C(8) C(9) 119.3(11) yes
C(8) C(9) C(10) 119.2(11) yes
N(2) C(10) C(9) 118.8(9) yes
Ir(1) C(11) C(12) 70.1(7) yes
Ir(1) C(11) C(15) 69.6(8) yes
C(12) C(11) C(15) 105.5(13) yes
Ir(1) C(12) C(11) 70.1(7) yes
Ir(1) C(12) C(13) 72.7(8) yes
C(11) C(12) C(13) 107.4(14) yes
Ir(1) C(13) C(12) 69.9(7) yes
Ir(1) C(13) C(14) 70.9(7) yes
C(12) C(13) C(14) 110.2(13) yes
Ir(1) C(14) C(13) 71.6(7) yes
Ir(1) C(14) C(15) 68.8(7) yes
C(13) C(14) C(15) 106.8(13) yes
Ir(1) C(15) C(11) 71.7(8) yes
Ir(1) C(15) C(14) 72.9(7) yes
C(11) C(15) C(14) 110.0(14) yes
N(4) C(16) C(17) 121.6(10) yes
C(16) C(17) C(18) 118.4(11) yes
C(17) C(18) C(19) 119.2(10) yes
C(18) C(19) C(20) 120.1(9) yes
N(4) C(20) C(19) 120.3(9) yes
N(4) C(20) C(21) 116.5(8) yes
C(19) C(20) C(21) 123.0(8) yes
N(5) C(21) C(20) 113.0(8) yes
N(5) C(21) C(22) 119.9(10) yes
C(20) C(21) C(22) 127.1(9) yes
C(21) C(22) C(23) 119.9(10) yes
C(22) C(23) C(24) 120.6(11) yes
C(23) C(24) C(25) 117.4(12) yes
N(5) C(25) C(24) 123.1(10) yes
Ir(2) C(26) C(27) 70.8(10) yes
Ir(2) C(26) C(30) 73.3(10) yes
C(27) C(26) C(30) 107.9(19) yes
Ir(2) C(27) C(26) 69.9(9) yes
Ir(2) C(27) C(28) 70.9(8) yes
C(26) C(27) C(28) 104.1(16) yes
Ir(2) C(28) C(27) 71.4(9) yes
Ir(2) C(28) C(29) 73.9(7) yes
C(27) C(28) C(29) 111.2(15) yes
Ir(2) C(29) C(28) 69.4(9) yes
Ir(2) C(29) C(30) 70.9(8) yes
C(28) C(29) C(30) 106.8(15) yes
Ir(2) C(30) C(26) 70.0(9) yes
Ir(2) C(30) C(29) 72.6(8) yes
C(26) C(30) C(29) 109.9(14) yes
N(1) C(1) H(1) 119.1 no
C(2) C(1) H(1) 119.1 no
C(1) C(2) H(2) 120.4 no
C(3) C(2) H(2) 120.4 no
C(2) C(3) H(3) 120.5 no
C(4) C(3) H(3) 120.5 no
C(3) C(4) H(4) 119.8 no
C(5) C(4) H(4) 119.8 no
C(6) C(7) H(5) 119.6 no
C(8) C(7) H(5) 119.6 no
C(7) C(8) H(6) 120.3 no
C(9) C(8) H(6) 120.3 no
C(8) C(9) H(7) 120.4 no
C(10) C(9) H(7) 120.4 no
N(2) C(10) H(8) 120.6 no
C(9) C(10) H(8) 120.6 no
Ir(1) C(11) H(9) 124.7 no
C(12) C(11) H(9) 127.2 no
C(15) C(11) H(9) 127.2 no
Ir(1) C(12) H(10) 122.6 no
C(11) C(12) H(10) 126.3 no
C(13) C(12) H(10) 126.3 no
Ir(1) C(13) H(11) 125.9 no
C(12) C(13) H(11) 124.9 no
C(14) C(13) H(11) 124.9 no
Ir(1) C(14) H(12) 124.6 no
C(13) C(14) H(12) 126.6 no
C(15) C(14) H(12) 126.6 no
Ir(1) C(15) H(13) 122.0 no
C(11) C(15) H(13) 125.0 no
C(14) C(15) H(13) 125.0 no
N(4) C(16) H(14) 119.2 no
C(17) C(16) H(14) 119.2 no
C(16) C(17) H(15) 120.8 no
C(18) C(17) H(15) 120.8 no
C(17) C(18) H(16) 120.4 no
C(19) C(18) H(16) 120.4 no
C(18) C(19) H(17) 120.0 no
C(20) C(19) H(17) 120.0 no
C(21) C(22) H(18) 120.1 no
C(23) C(22) H(18) 120.1 no
C(22) C(23) H(19) 119.7 no
C(24) C(23) H(19) 119.7 no
C(23) C(24) H(20) 121.3 no
C(25) C(24) H(20) 121.3 no
N(5) C(25) H(21) 118.5 no
C(24) C(25) H(21) 118.4 no
Ir(2) C(26) H(22) 121.6 no
C(27) C(26) H(22) 126.0 no
C(30) C(26) H(22) 126.0 no
Ir(2) C(27) H(23) 123.1 no
C(26) C(27) H(23) 128.0 no
C(28) C(27) H(23) 128.0 no
Ir(2) C(28) H(24) 121.9 no
C(27) C(28) H(24) 124.4 no
C(29) C(28) H(24) 124.4 no
Ir(2) C(29) H(25) 124.7 no
C(28) C(29) H(25) 126.6 no
C(30) C(29) H(25) 126.6 no
Ir(2) C(30) H(26) 124.0 no
C(26) C(30) H(26) 125.0 no
C(29) C(30) H(26) 125.0 no

loop_
_geom_bond_atom_site_label_1
_geom_bond_atom_site_label_2
_geom_bond_distance
_geom_bond_publ_flag
Ir(1) O(1) 2.092(6) yes
Ir(1) N(1) 2.077(7) yes
Ir(1) N(2) 2.082(7) yes
Ir(1) C(11) 2.116(13) yes
Ir(1) C(12) 2.115(12) yes
Ir(1) C(13) 2.151(12) yes
Ir(1) C(14) 2.142(12) yes
Ir(1) C(15) 2.090(13) yes
Ir(2) O(4) 2.103(8) yes
Ir(2) N(4) 2.050(8) yes
Ir(2) N(5) 2.057(7) yes
Ir(2) C(26) 2.108(18) yes
Ir(2) C(27) 2.120(14) yes
Ir(2) C(28) 2.113(15) yes
Ir(2) C(29) 2.169(12) yes
Ir(2) C(30) 2.149(13) yes
P(1) F(1) 1.559(7) yes
P(1) F(2) 1.443(12) yes
P(1) F(3) 1.554(9) yes
P(1) F(4) 1.500(11) yes
P(1) F(5) 1.450(9) yes
P(1) F(6) 1.447(12) yes
P(2) F(7) 1.542(11) yes
P(2) F(8) 1.514(10) yes
P(2) F(9) 1.547(12) yes
P(2) F(10) 1.546(9) yes
P(2) F(11) 1.523(10) yes
P(2) F(12) 1.469(12) yes
O(1) N(3) 1.299(10) yes
O(2) N(3) 1.205(11) yes
O(3) N(3) 1.213(10) yes
O(4) N(6) 1.168(11) yes
O(5) N(6) 1.306(12) yes
O(6) N(6) 1.198(14) yes
N(1) C(1) 1.312(14) yes
N(1) C(5) 1.360(13) yes
N(2) C(6) 1.358(11) yes
N(2) C(10) 1.332(13) yes
N(4) C(16) 1.319(15) yes
N(4) C(20) 1.337(11) yes
N(5) C(21) 1.353(12) yes
N(5) C(25) 1.328(16) yes
C(1) C(2) 1.380(15) yes
C(2) C(3) 1.36(2) yes
C(3) C(4) 1.384(19) yes
C(4) C(5) 1.390(14) yes
C(5) C(6) 1.418(14) yes
C(6) C(7) 1.359(15) yes
C(7) C(8) 1.365(17) yes
C(8) C(9) 1.390(16) yes
C(9) C(10) 1.393(18) yes
C(11) C(12) 1.44(2) yes
C(11) C(15) 1.39(2) yes
C(12) C(13) 1.37(2) yes
C(13) C(14) 1.38(2) yes
C(14) C(15) 1.39(2) yes
C(16) C(17) 1.395(16) yes
C(17) C(18) 1.381(16) yes
C(18) C(19) 1.357(18) yes
C(19) C(20) 1.391(13) yes
C(20) C(21) 1.445(14) yes
C(21) C(22) 1.368(14) yes
C(22) C(23) 1.343(18) yes
C(23) C(24) 1.374(17) yes
C(24) C(25) 1.352(17) yes
C(26) C(27) 1.42(3) yes
C(26) C(30) 1.34(2) yes
C(27) C(28) 1.37(3) yes
C(28) C(29) 1.35(2) yes
C(29) C(30) 1.35(2) yes
C(1) H(1) 0.940 no
C(2) H(2) 0.940 no
C(3) H(3) 0.940 no
C(4) H(4) 0.940 no
C(7) H(5) 0.940 no
C(8) H(6) 0.940 no
C(9) H(7) 0.940 no
C(10) H(8) 0.940 no
C(11) H(9) 0.940 no
C(12) H(10) 0.940 no
C(13) H(11) 0.940 no
C(14) H(12) 0.940 no
C(15) H(13) 0.940 no
C(16) H(14) 0.940 no
C(17) H(15) 0.940 no
C(18) H(16) 0.940 no
C(19) H(17) 0.940 no
C(22) H(18) 0.940 no
C(23) H(19) 0.940 no
C(24) H(20) 0.940 no
C(25) H(21) 0.940 no
C(26) H(22) 0.940 no
C(27) H(23) 0.940 no
C(28) H(24) 0.940 no
C(29) H(25) 0.940 no
C(30) H(26) 0.940 no

loop_
_geom_contact_atom_site_label_1
_geom_contact_atom_site_label_2
_geom_contact_distance
_geom_contact_site_symmetry_2
F(1) N(1) 3.289(10) 2_646
F(1) N(2) 3.546(10) 2_646
F(1) C(5) 3.218(11) 2_646
F(1) C(6) 3.358(11) 2_646
F(1) C(11) 3.445(18) 2_646
F(1) C(13) 3.283(15) .
F(1) C(15) 3.394(18) 2_646
F(2) O(3) 3.507(13) 1_455
F(2) C(18) 3.45(2) 2_556
F(2) C(26) 3.60(3) 1_556
F(3) C(22) 3.330(13) 2_656
F(3) C(23) 3.293(14) 2_656
F(3) C(26) 3.42(2) 1_556
F(4) C(12) 3.09(2) .
F(4) C(13) 3.29(2) .
F(4) C(22) 3.486(16) 2_656
F(5) O(3) 3.461(15) .
F(5) C(29) 3.399(17) 1_656
F(5) C(30) 3.165(18) 1_656
F(6) N(2) 3.187(13) 2_646
F(6) C(6) 3.322(16) 2_646
F(6) C(7) 3.54(2) 2_646
F(6) C(9) 3.49(2) 2_646
F(6) C(10) 3.299(15) 2_646
F(6) C(15) 3.56(2) 2_646
F(6) C(25) 3.328(18) 1_556
F(7) C(16) 3.375(15) 1_655
F(7) C(24) 3.238(16) .
F(7) C(25) 3.343(15) .
F(7) C(29) 3.32(2) 1_655
F(8) O(5) 3.480(16) 2_555
F(8) N(5) 3.123(14) .
F(8) C(1) 3.471(16) 2_646
F(8) C(2) 3.198(19) 2_646
F(8) C(21) 3.237(17) .
F(8) C(25) 3.466(17) .
F(8) C(27) 3.51(2) .
F(9) C(16) 3.351(19) 1_655
F(9) C(17) 3.250(19) 1_655
F(9) C(22) 3.387(16) .
F(9) C(23) 3.481(17) .
F(10) O(2) 3.035(11) .
F(10) C(1) 3.238(15) 2_646
F(10) C(2) 3.329(17) 2_646
F(10) C(10) 3.403(14) .
F(10) C(14) 3.382(18) .
F(11) C(3) 3.247(16) 2_746
F(11) C(9) 3.392(17) .
F(11) C(10) 3.393(17) .
F(11) C(16) 3.495(17) 1_655
F(12) O(5) 3.54(2) 2_555
F(12) C(10) 3.531(17) .
F(12) C(23) 3.14(2) 2_655
F(12) C(24) 3.073(18) 2_655
O(1) C(18) 3.098(12) 2_656
O(1) C(19) 3.137(11) 2_656
O(2) F(10) 3.035(11) .
O(2) C(11) 3.244(17) 2_646
O(3) F(2) 3.507(13) 1_655
O(3) F(5) 3.461(15) .
O(3) C(7) 3.320(12) 2_746
O(3) C(11) 3.408(16) 2_646
O(3) C(18) 3.378(13) 2_656
O(3) C(19) 3.597(12) 2_656
O(3) C(30) 3.440(16) 1_656
O(4) C(8) 3.355(15) 2_645
O(4) C(9) 3.382(15) 2_645
O(5) F(8) 3.480(16) 2_545
O(5) F(12) 3.54(2) 2_545
O(5) C(2) 3.249(14) 1_444
O(5) C(3) 3.543(16) 1_444
O(5) C(8) 3.426(16) 2_645
O(5) C(9) 3.508(16) 2_645
O(5) C(14) 3.240(15) 2_545
O(5) C(27) 3.48(2) 2_545
O(5) C(28) 3.414(17) 2_545
O(6) C(14) 3.558(19) 2_545
O(6) C(15) 3.32(2) 2_545
O(6) C(24) 3.300(18) 1_455
N(1) F(1) 3.289(10) 2_656
N(2) F(1) 3.546(10) 2_656
N(2) F(6) 3.187(13) 2_656
N(5) F(8) 3.123(14) .
N(6) C(8) 3.448(17) 2_645
C(1) F(8) 3.471(16) 2_656
C(1) F(10) 3.238(15) 2_656
C(1) C(19) 3.548(14) 2_656
C(2) F(8) 3.198(19) 2_656
C(2) F(10) 3.329(17) 2_656
C(2) O(5) 3.249(14) 1_666
C(3) F(11) 3.247(16) 2_756
C(3) O(5) 3.543(16) 1_666
C(5) F(1) 3.218(11) 2_656
C(6) F(1) 3.358(11) 2_656
C(6) F(6) 3.322(16) 2_656
C(7) F(6) 3.54(2) 2_656
C(7) O(3) 3.320(12) 2_756
C(7) C(11) 3.508(15) 1_655
C(8) O(4) 3.355(15) 2_655
C(8) O(5) 3.426(16) 2_655
C(8) N(6) 3.448(17) 2_655
C(9) F(6) 3.49(2) 2_656
C(9) F(11) 3.392(17) .
C(9) O(4) 3.382(15) 2_655
C(9) O(5) 3.508(16) 2_655
C(10) F(6) 3.299(15) 2_656
C(10) F(10) 3.403(14) .
C(10) F(11) 3.393(17) .
C(10) F(12) 3.531(17) .
C(11) F(1) 3.445(18) 2_656
C(11) O(2) 3.244(17) 2_656
C(11) O(3) 3.408(16) 2_656
C(11) C(7) 3.508(15) 1_455
C(12) F(4) 3.09(2) .
C(13) F(1) 3.283(15) .
C(13) F(4) 3.29(2) .
C(14) F(10) 3.382(18) .
C(14) O(5) 3.240(15) 2_555
C(14) O(6) 3.558(19) 2_555
C(15) F(1) 3.394(18) 2_656
C(15) F(6) 3.56(2) 2_656
C(15) O(6) 3.32(2) 2_555
C(16) F(7) 3.375(15) 1_455
C(16) F(9) 3.351(19) 1_455
C(16) F(11) 3.495(17) 1_455
C(17) F(9) 3.250(19) 1_455
C(18) F(2) 3.45(2) 2_546
C(18) O(1) 3.098(12) 2_646
C(18) O(3) 3.378(13) 2_646
C(18) C(26) 3.332(19) 2_545
C(19) O(1) 3.137(11) 2_646
C(19) O(3) 3.597(12) 2_646
C(19) C(1) 3.548(14) 2_646
C(19) C(26) 3.317(18) 2_545
C(19) C(30) 3.351(16) 2_545
C(21) F(8) 3.237(17) .
C(22) F(3) 3.330(13) 2_646
C(22) F(4) 3.486(16) 2_646
C(22) F(9) 3.387(16) .
C(22) C(29) 3.582(16) 2_545
C(23) F(3) 3.293(14) 2_646
C(23) F(9) 3.481(17) .
C(23) F(12) 3.14(2) 2_645
C(24) F(7) 3.238(16) .
C(24) F(12) 3.073(18) 2_645
C(24) O(6) 3.300(18) 1_655
C(25) F(6) 3.328(18) 1_554
C(25) F(7) 3.343(15) .
C(25) F(8) 3.466(17) .
C(26) F(2) 3.60(3) 1_554
C(26) F(3) 3.42(2) 1_554
C(26) C(18) 3.332(19) 2_555
C(26) C(19) 3.317(18) 2_555
C(27) F(8) 3.51(2) .
C(27) O(5) 3.48(2) 2_555
C(28) O(5) 3.414(16) 2_555
C(29) F(5) 3.399(17) 1_454
C(29) F(7) 3.32(2) 1_455
C(29) C(22) 3.582(16) 2_555
C(30) F(5) 3.165(18) 1_454
C(30) O(3) 3.440(16) 1_454
C(30) C(19) 3.351(16) 2_555
P(1) H(11) 3.424 .
P(1) H(13) 3.426 2_646
P(1) H(18) 3.316 2_656
P(1) H(21) 3.463 1_556
P(1) H(22) 3.383 1_556
P(2) H(1) 3.461 2_646
P(2) H(2) 3.522 2_646
P(2) H(8) 3.285 .
P(2) H(14) 3.326 1_655
F(1) H(9) 3.084 2_646
F(1) H(11) 2.398 .
F(1) H(13) 2.938 2_646
F(2) H(11) 3.422 .
F(2) H(15) 3.323 2_556
F(2) H(16) 2.847 2_556
F(2) H(22) 2.692 1_556
F(3) H(15) 3.291 2_556
F(3) H(18) 2.726 2_656
F(3) H(19) 2.643 2_656
F(3) H(21) 2.854 1_556
F(3) H(22) 2.694 1_556
F(3) H(23) 3.434 1_556
F(3) H(25) 3.520 1_656
F(4) H(10) 2.467 .
F(4) H(11) 2.869 .
F(4) H(15) 2.894 2_556
F(4) H(17) 3.497 2_656
F(4) H(18) 2.681 2_656
F(5) H(13) 2.862 2_646
F(5) H(17) 3.126 2_656
F(5) H(18) 2.738 2_656
F(5) H(25) 3.086 1_656
F(5) H(26) 2.576 1_656
F(6) H(13) 2.805 2_646
F(6) H(20) 3.380 1_556
F(6) H(21) 2.480 1_556
F(6) H(22) 3.162 1_556
F(7) H(14) 2.460 1_655
F(7) H(20) 3.400 .
F(7) H(21) 3.552 .
F(7) H(24) 3.503 1_655
F(7) H(25) 2.526 1_655
F(8) H(1) 2.991 2_646
F(8) H(2) 2.446 2_646
F(8) H(23) 2.842 .
F(9) H(1) 2.889 2_646
F(9) H(10) 3.370 2_646
F(9) H(14) 2.793 1_655
F(9) H(15) 2.625 1_655
F(9) H(18) 3.566 .
F(10) H(1) 2.680 2_646
F(10) H(2) 2.888 2_646
F(10) H(8) 2.490 .
F(10) H(12) 2.520 .
F(11) H(3) 2.522 2_746
F(11) H(4) 3.582 2_746
F(11) H(7) 2.823 .
F(11) H(8) 2.819 .
F(11) H(14) 2.924 1_655
F(11) H(24) 3.129 1_655
F(12) H(7) 3.402 .
F(12) H(8) 2.775 .
F(12) H(12) 3.327 .
F(12) H(19) 2.974 2_655
F(12) H(20) 2.875 2_655
F(12) H(23) 3.476 .
O(1) H(16) 2.573 2_656
O(1) H(17) 2.658 2_656
O(2) H(4) 2.987 2_746
O(2) H(5) 3.392 2_746
O(2) H(9) 2.323 2_646
O(3) H(4) 3.311 2_746
O(3) H(5) 2.568 2_746
O(3) H(9) 2.781 2_646
O(3) H(16) 2.652 2_656
O(3) H(17) 3.093 2_656
O(3) H(22) 3.410 1_656
O(3) H(26) 2.800 1_656
O(4) H(6) 2.764 2_645
O(4) H(7) 2.817 2_645
O(4) H(24) 3.224 2_545
O(5) H(2) 2.556 1_444
O(5) H(3) 3.143 1_444
O(5) H(6) 2.810 2_645
O(5) H(7) 2.978 2_645
O(5) H(12) 2.717 2_545
O(5) H(23) 3.024 2_545
O(5) H(24) 2.828 2_545
O(6) H(6) 3.041 2_645
O(6) H(12) 3.254 2_545
O(6) H(13) 2.750 2_545
O(6) H(20) 2.384 1_455
N(3) H(4) 3.385 2_746
N(3) H(5) 3.337 2_746
N(3) H(9) 2.800 2_646
N(3) H(16) 2.974 2_656
N(3) H(17) 3.303 2_656
N(6) H(6) 2.678 2_645
N(6) H(7) 3.234 2_645
N(6) H(12) 3.424 2_545
N(6) H(13) 3.508 2_545
N(6) H(20) 3.342 1_455
N(6) H(23) 3.265 2_545
N(6) H(24) 3.371 2_545
C(2) H(12) 3.430 2_656
C(3) H(7) 3.567 2_756
C(9) H(3) 3.028 2_746
C(9) H(21) 3.424 2_655
C(10) H(3) 3.546 2_746
C(11) H(5) 2.858 1_455
C(11) H(6) 3.409 1_455
C(12) H(5) 3.261 1_455
C(14) H(6) 3.261 1_455
C(15) H(5) 3.457 1_455
C(15) H(6) 3.013 1_455
C(16) H(19) 3.464 1_455
C(17) H(19) 3.450 1_455
C(18) H(22) 3.179 2_545
C(19) H(22) 3.527 2_545
C(19) H(26) 3.572 2_545
C(22) H(25) 3.395 2_545
C(23) H(14) 3.481 1_655
C(24) H(14) 3.555 1_655
C(25) H(7) 3.370 2_645
C(26) H(16) 3.407 2_555
C(26) H(17) 3.359 2_555
C(29) H(17) 3.473 2_555
C(29) H(18) 3.294 2_555
C(30) H(6) 3.558 2_645
C(30) H(17) 3.039 2_555
H(1) P(2) 3.461 2_656
H(1) F(8) 2.991 2_656
H(1) F(9) 2.889 2_656
H(1) F(10) 2.680 2_656
H(1) H(17) 3.518 2_656
H(2) P(2) 3.522 2_656
H(2) F(8) 2.446 2_656
H(2) F(10) 2.888 2_656
H(2) O(5) 2.556 1_666
H(2) H(12) 3.137 2_656
H(2) H(24) 3.171 2_656
H(3) F(11) 2.522 2_756
H(3) O(5) 3.143 1_666
H(3) C(9) 3.028 2_756
H(3) C(10) 3.546 2_756
H(3) H(7) 2.670 2_756
H(3) H(8) 3.572 2_756
H(3) H(24) 3.239 2_656
H(4) F(11) 3.582 2_756
H(4) O(2) 2.987 2_756
H(4) O(3) 3.311 2_756
H(4) N(3) 3.385 2_756
H(4) H(9) 3.554 1_655
H(5) O(2) 3.392 2_756
H(5) O(3) 2.568 2_756
H(5) N(3) 3.337 2_756
H(5) C(11) 2.858 1_655
H(5) C(12) 3.261 1_655
H(5) C(15) 3.457 1_655
H(5) H(9) 2.795 1_655
H(5) H(10) 3.516 1_655
H(6) O(4) 2.764 2_655
H(6) O(5) 2.810 2_655
H(6) O(6) 3.041 2_655
H(6) N(6) 2.678 2_655
H(6) C(11) 3.409 1_655
H(6) C(14) 3.261 1_655
H(6) C(15) 3.013 1_655
H(6) C(30) 3.558 2_655
H(6) H(12) 3.549 1_655
H(6) H(13) 3.134 1_655
H(6) H(22) 3.545 2_655
H(6) H(26) 3.029 2_655
H(7) F(11) 2.823 .
H(7) F(12) 3.402 .
H(7) O(4) 2.817 2_655
H(7) O(5) 2.978 2_655
H(7) N(6) 3.234 2_655
H(7) C(3) 3.567 2_746
H(7) C(25) 3.370 2_655
H(7) H(3) 2.670 2_746
H(7) H(21) 3.323 2_655
H(7) H(24) 3.377 1_655
H(8) P(2) 3.285 .
H(8) F(10) 2.490 .
H(8) F(11) 2.819 .
H(8) F(12) 2.775 .
H(8) H(3) 3.572 2_746
H(9) F(1) 3.084 2_656
H(9) O(2) 2.323 2_656
H(9) O(3) 2.781 2_656
H(9) N(3) 2.800 2_656
H(9) H(4) 3.554 1_455
H(9) H(5) 2.795 1_455
H(10) F(4) 2.467 .
H(10) F(9) 3.370 2_656
H(10) H(5) 3.516 1_455
H(10) H(15) 3.235 2_556
H(11) P(1) 3.424 .
H(11) F(1) 2.398 .
H(11) F(2) 3.422 .
H(11) F(4) 2.869 .
H(12) F(10) 2.520 .
H(12) F(12) 3.327 .
H(12) O(5) 2.717 2_555
H(12) O(6) 3.254 2_555
H(12) N(6) 3.424 2_555
H(12) C(2) 3.430 2_646
H(12) H(2) 3.137 2_646
H(12) H(6) 3.549 1_455
H(13) P(1) 3.426 2_656
H(13) F(1) 2.938 2_656
H(13) F(5) 2.862 2_656
H(13) F(6) 2.805 2_656
H(13) O(6) 2.750 2_555
H(13) N(6) 3.508 2_555
H(13) H(6) 3.134 1_455
H(13) H(26) 3.093 2_555
H(14) P(2) 3.326 1_455
H(14) F(7) 2.460 1_455
H(14) F(9) 2.793 1_455
H(14) F(11) 2.924 1_455
H(14) C(23) 3.481 1_455
H(14) C(24) 3.555 1_455
H(14) H(19) 3.247 1_455
H(14) H(20) 3.384 1_455
H(15) F(2) 3.323 2_546
H(15) F(3) 3.291 2_546
H(15) F(4) 2.894 2_546
H(15) F(9) 2.625 1_455
H(15) H(10) 3.235 2_546
H(15) H(19) 3.184 1_455
H(16) F(2) 2.847 2_546
H(16) O(1) 2.573 2_646
H(16) O(3) 2.652 2_646
H(16) N(3) 2.974 2_646
H(16) C(26) 3.407 2_545
H(16) H(22) 3.060 2_545
H(17) F(4) 3.497 2_646
H(17) F(5) 3.126 2_646
H(17) O(1) 2.658 2_646
H(17) O(3) 3.093 2_646
H(17) N(3) 3.303 2_646
H(17) C(26) 3.359 2_545
H(17) C(29) 3.473 2_545
H(17) C(30) 3.039 2_545
H(17) H(1) 3.518 2_646
H(17) H(26) 3.060 2_545
H(18) P(1) 3.316 2_646
H(18) F(3) 2.726 2_646
H(18) F(4) 2.681 2_646
H(18) F(5) 2.738 2_646
H(18) F(9) 3.566 .
H(18) C(29) 3.294 2_545
H(18) H(25) 3.088 2_545
H(19) F(3) 2.643 2_646
H(19) F(12) 2.974 2_645
H(19) C(16) 3.464 1_655
H(19) C(17) 3.450 1_655
H(19) H(14) 3.247 1_655
H(19) H(15) 3.184 1_655
H(19) H(23) 3.208 2_645
H(20) F(6) 3.380 1_554
H(20) F(7) 3.400 .
H(20) F(12) 2.875 2_645
H(20) O(6) 2.384 1_655
H(20) N(6) 3.342 1_655
H(20) H(14) 3.384 1_655
H(20) H(25) 3.452 1_655
H(21) P(1) 3.463 1_554
H(21) F(3) 2.854 1_554
H(21) F(6) 2.480 1_554
H(21) F(7) 3.552 .
H(21) C(9) 3.424 2_645
H(21) H(7) 3.323 2_645
H(22) P(1) 3.383 1_554
H(22) F(2) 2.692 1_554
H(22) F(3) 2.694 1_554
H(22) F(6) 3.162 1_554
H(22) O(3) 3.410 1_454
H(22) C(18) 3.179 2_555
H(22) C(19) 3.527 2_555
H(22) H(6) 3.545 2_645
H(22) H(16) 3.060 2_555
H(23) F(3) 3.434 1_554
H(23) F(8) 2.842 .
H(23) F(12) 3.476 .
H(23) O(5) 3.024 2_555
H(23) N(6) 3.265 2_555
H(23) H(19) 3.208 2_655
H(24) F(7) 3.503 1_455
H(24) F(11) 3.129 1_455
H(24) O(4) 3.224 2_555
H(24) O(5) 2.828 2_555
H(24) N(6) 3.371 2_555
H(24) H(2) 3.171 2_646
H(24) H(3) 3.239 2_646
H(24) H(7) 3.377 1_455
H(25) F(3) 3.520 1_454
H(25) F(5) 3.086 1_454
H(25) F(7) 2.526 1_455
H(25) C(22) 3.395 2_555
H(25) H(18) 3.088 2_555
H(25) H(20) 3.452 1_455
H(26) F(5) 2.576 1_454
H(26) O(3) 2.800 1_454
H(26) C(19) 3.572 2_555
H(26) H(6) 3.029 2_645
H(26) H(13) 3.093 2_545
H(26) H(17) 3.060 2_555

loop_
_geom_torsion_atom_site_label_1
_geom_torsion_atom_site_label_2
_geom_torsion_atom_site_label_3
_geom_torsion_atom_site_label_4
_geom_torsion
O(1) Ir(1) N(1) C(1) -92.3(8)
O(1) Ir(1) N(1) C(5) 87.9(6)
N(1) Ir(1) O(1) N(3) -155.7(8)
O(1) Ir(1) N(2) C(6) -82.0(6)
O(1) Ir(1) N(2) C(10) 100.1(7)
N(2) Ir(1) O(1) N(3) -77.6(7)
O(1) Ir(1) C(11) C(12) -29.0(13)
O(1) Ir(1) C(11) C(15) -145.0(9)
C(11) Ir(1) O(1) N(3) 115.4(9)
O(1) Ir(1) C(12) C(11) 163.1(9)
O(1) Ir(1) C(12) C(13) -80.4(8)
C(12) Ir(1) O(1) N(3) 96.3(8)
O(1) Ir(1) C(13) C(12) 108.6(8)
O(1) Ir(1) C(13) C(14) -130.3(7)
C(13) Ir(1) O(1) N(3) 59.0(8)
O(1) Ir(1) C(14) C(13) 61.2(8)
O(1) Ir(1) C(14) C(15) 178.3(8)
C(14) Ir(1) O(1) N(3) 26.3(9)
O(1) Ir(1) C(15) C(11) 114.6(14)
O(1) Ir(1) C(15) C(14) -4.0(19)
C(15) Ir(1) O(1) N(3) 29.2(17)
N(1) Ir(1) N(2) C(6) -1.4(6)
N(1) Ir(1) N(2) C(10) -179.3(7)
N(2) Ir(1) N(1) C(1) -179.4(8)
N(2) Ir(1) N(1) C(5) 0.8(6)
N(1) Ir(1) C(11) C(12) -112.3(9)
N(1) Ir(1) C(11) C(15) 131.7(9)
C(11) Ir(1) N(1) C(1) 52.6(9)
C(11) Ir(1) N(1) C(5) -127.2(8)
N(1) Ir(1) C(12) C(11) 77.6(9)
N(1) Ir(1) C(12) C(13) -165.9(7)
C(12) Ir(1) N(1) C(1) 13.5(9)
C(12) Ir(1) N(1) C(5) -166.3(7)
N(1) Ir(1) C(13) C(12) 23.9(12)
N(1) Ir(1) C(13) C(14) 145.0(7)
C(13) Ir(1) N(1) C(1) -1.7(11)
C(13) Ir(1) N(1) C(5) 178.5(7)
N(1) Ir(1) C(14) C(13) -113.1(13)
N(1) Ir(1) C(14) C(15) 4.0(19)
C(14) Ir(1) N(1) C(1) 82.8(16)
C(14) Ir(1) N(1) C(5) -97.0(14)
N(1) Ir(1) C(15) C(11) -59.8(10)
N(1) Ir(1) C(15) C(14) -178.4(7)
C(15) Ir(1) N(1) C(1) 85.6(9)
C(15) Ir(1) N(1) C(5) -94.2(8)
N(2) Ir(1) C(11) C(12) 167.6(7)
N(2) Ir(1) C(11) C(15) 51.6(10)
C(11) Ir(1) N(2) C(6) 88.6(8)
C(11) Ir(1) N(2) C(10) -89.3(9)
N(2) Ir(1) C(12) C(11) -42(2)
N(2) Ir(1) C(12) C(13) 74(2)
C(12) Ir(1) N(2) C(6) 122(2)
C(12) Ir(1) N(2) C(10) -56(2)
N(2) Ir(1) C(13) C(12) -159.3(7)
N(2) Ir(1) C(13) C(14) -38.2(10)
C(13) Ir(1) N(2) C(6) -179.5(7)
C(13) Ir(1) N(2) C(10) 2.6(9)
N(2) Ir(1) C(14) C(13) 154.0(7)
N(2) Ir(1) C(14) C(15) -88.9(9)
C(14) Ir(1) N(2) C(6) 157.6(6)
C(14) Ir(1) N(2) C(10) -20.4(8)
N(2) Ir(1) C(15) C(11) -141.5(8)
N(2) Ir(1) C(15) C(14) 99.9(8)
C(15) Ir(1) N(2) C(6) 118.5(7)
C(15) Ir(1) N(2) C(10) -59.4(8)
C(11) Ir(1) C(12) C(13) 116.5(12)
C(12) Ir(1) C(11) C(15) -116.0(12)
C(11) Ir(1) C(13) C(12) -39.6(10)
C(11) Ir(1) C(13) C(14) 81.5(10)
C(13) Ir(1) C(11) C(12) 37.2(8)
C(13) Ir(1) C(11) C(15) -78.8(9)
C(11) Ir(1) C(14) C(13) -79.7(9)
C(11) Ir(1) C(14) C(15) 37.4(10)
C(14) Ir(1) C(11) C(12) 79.0(9)
C(14) Ir(1) C(11) C(15) -37.0(9)
C(11) Ir(1) C(15) C(14) -118.6(13)
C(15) Ir(1) C(11) C(12) 116.0(12)
C(12) Ir(1) C(13) C(14) 121.1(11)
C(13) Ir(1) C(12) C(11) -116.5(12)
C(12) Ir(1) C(14) C(13) -35.4(8)
C(12) Ir(1) C(14) C(15) 81.7(10)
C(14) Ir(1) C(12) C(11) -81.0(10)
C(14) Ir(1) C(12) C(13) 35.5(8)
C(12) Ir(1) C(15) C(11) 39.5(9)
C(12) Ir(1) C(15) C(14) -79.1(10)
C(15) Ir(1) C(12) C(11) -38.3(10)
C(15) Ir(1) C(12) C(13) 78.2(9)
C(13) Ir(1) C(14) C(15) 117.1(12)
C(14) Ir(1) C(13) C(12) -121.1(11)
C(13) Ir(1) C(15) C(11) 81.2(9)
C(13) Ir(1) C(15) C(14) -37.4(9)
C(15) Ir(1) C(13) C(12) -82.9(9)
C(15) Ir(1) C(13) C(14) 38.2(8)
C(14) Ir(1) C(15) C(11) 118.6(13)
C(15) Ir(1) C(14) C(13) -117.1(12)
O(4) Ir(2) N(4) C(16) -103.7(8)
O(4) Ir(2) N(4) C(20) 78.4(6)
N(4) Ir(2) O(4) N(6) 94.8(8)
O(4) Ir(2) N(5) C(21) -82.9(7)
O(4) Ir(2) N(5) C(25) 90.9(8)
N(5) Ir(2) O(4) N(6) 174.1(9)
O(4) Ir(2) C(26) C(27) -168.5(9)
O(4) Ir(2) C(26) C(30) 75.0(11)
C(26) Ir(2) O(4) N(6) -83.4(11)
O(4) Ir(2) C(27) C(26) 24.0(18)
O(4) Ir(2) C(27) C(28) 137.6(11)
C(27) Ir(2) O(4) N(6) -100.1(14)
O(4) Ir(2) C(28) C(27) -134.7(14)
O(4) Ir(2) C(28) C(29) -15.0(18)
C(28) Ir(2) O(4) N(6) -2.1(16)
O(4) Ir(2) C(29) C(28) 172.9(9)
O(4) Ir(2) C(29) C(30) -69.9(9)
C(29) Ir(2) O(4) N(6) -12.3(10)
O(4) Ir(2) C(30) C(26) -117.4(10)
O(4) Ir(2) C(30) C(29) 123.0(7)
C(30) Ir(2) O(4) N(6) -47.1(10)
N(4) Ir(2) N(5) C(21) 1.8(6)
N(4) Ir(2) N(5) C(25) 175.6(8)
N(5) Ir(2) N(4) C(16) 179.5(8)
N(5) Ir(2) N(4) C(20) 1.7(6)
N(4) Ir(2) C(26) C(27) 17(2)
N(4) Ir(2) C(26) C(30) -99(2)
C(26) Ir(2) N(4) C(16) 71(2)
C(26) Ir(2) N(4) C(20) -107(2)
N(4) Ir(2) C(27) C(26) -173.8(10)
N(4) Ir(2) C(27) C(28) -60.1(11)
C(27) Ir(2) N(4) C(16) 84.0(9)
C(27) Ir(2) N(4) C(20) -93.8(8)
N(4) Ir(2) C(28) C(27) 132.5(11)
N(4) Ir(2) C(28) C(29) -107.9(9)
C(28) Ir(2) N(4) C(16) 51.4(10)
C(28) Ir(2) N(4) C(20) -126.4(8)
N(4) Ir(2) C(29) C(28) 81.8(10)
N(4) Ir(2) C(29) C(30) -161.0(7)
C(29) Ir(2) N(4) C(16) 14.4(9)
C(29) Ir(2) N(4) C(20) -163.4(7)
N(4) Ir(2) C(30) C(26) 149.9(10)
N(4) Ir(2) C(30) C(29) 30.3(11)
C(30) Ir(2) N(4) C(16) -4.0(11)
C(30) Ir(2) N(4) C(20) 178.2(7)
N(5) Ir(2) C(26) C(27) -86.6(11)
N(5) Ir(2) C(26) C(30) 156.9(9)
C(26) Ir(2) N(5) C(21) 163.8(8)
C(26) Ir(2) N(5) C(25) -22.4(9)
N(5) Ir(2) C(27) C(26) 103.7(11)
N(5) Ir(2) C(27) C(28) -142.6(9)
C(27) Ir(2) N(5) C(21) 123.6(9)
C(27) Ir(2) N(5) C(25) -62.5(10)
N(5) Ir(2) C(28) C(27) 50.1(12)
N(5) Ir(2) C(28) C(29) 169.8(8)
C(28) Ir(2) N(5) C(21) 95.0(8)
C(28) Ir(2) N(5) C(25) -91.1(10)
N(5) Ir(2) C(29) C(28) -30(2)
N(5) Ir(2) C(29) C(30) 87(2)
C(29) Ir(2) N(5) C(21) 118.0(19)
C(29) Ir(2) N(5) C(25) -68(2)
N(5) Ir(2) C(30) C(26) -35.4(13)
N(5) Ir(2) C(30) C(29) -155.1(7)
C(30) Ir(2) N(5) C(21) -174.9(7)
C(30) Ir(2) N(5) C(25) -1.0(11)
C(26) Ir(2) C(27) C(28) 113.6(15)
C(27) Ir(2) C(26) C(30) -116.4(16)
C(26) Ir(2) C(28) C(27) -40.7(12)
C(26) Ir(2) C(28) C(29) 78.9(11)
C(28) Ir(2) C(26) C(27) 39.0(11)
C(28) Ir(2) C(26) C(30) -77.4(12)
C(26) Ir(2) C(29) C(28) -81.1(11)
C(26) Ir(2) C(29) C(30) 36.1(9)
C(29) Ir(2) C(26) C(27) 80.7(12)
C(29) Ir(2) C(26) C(30) -35.8(9)
C(26) Ir(2) C(30) C(29) -119.6(13)
C(30) Ir(2) C(26) C(27) 116.4(16)
C(27) Ir(2) C(28) C(29) 119.7(14)
C(28) Ir(2) C(27) C(26) -113.6(15)
C(27) Ir(2) C(29) C(28) -36.6(12)
C(27) Ir(2) C(29) C(30) 80.6(11)
C(29) Ir(2) C(27) C(26) -78.0(12)
C(29) Ir(2) C(27) C(28) 35.7(9)
C(27) Ir(2) C(30) C(26) 39.5(12)
C(27) Ir(2) C(30) C(29) -80.2(10)
C(30) Ir(2) C(27) C(26) -36.9(11)
C(30) Ir(2) C(27) C(28) 76.7(10)
C(28) Ir(2) C(29) C(30) 117.2(13)
C(29) Ir(2) C(28) C(27) -119.7(14)
C(28) Ir(2) C(30) C(26) 82.3(12)
C(28) Ir(2) C(30) C(29) -37.4(9)
C(30) Ir(2) C(28) C(27) -82.6(12)
C(30) Ir(2) C(28) C(29) 37.1(10)
C(29) Ir(2) C(30) C(26) 119.6(13)
C(30) Ir(2) C(29) C(28) -117.2(13)
Ir(1) O(1) N(3) O(2) 4.5(13)
Ir(1) O(1) N(3) O(3) -175.5(7)
Ir(2) O(4) N(6) O(5) 173.6(7)
Ir(2) O(4) N(6) O(6) 6.0(17)
Ir(1) N(1) C(1) C(2) 178.8(8)
Ir(1) N(1) C(5) C(4) -179.1(7)
Ir(1) N(1) C(5) C(6) -0.1(8)
C(1) N(1) C(5) C(4) 1.1(13)
C(1) N(1) C(5) C(6) -179.9(6)
C(5) N(1) C(1) C(2) -1.4(15)
Ir(1) N(2) C(6) C(5) 1.7(10)
Ir(1) N(2) C(6) C(7) -177.6(7)
Ir(1) N(2) C(10) C(9) 176.1(7)
C(6) N(2) C(10) C(9) -1.7(14)
C(10) N(2) C(6) C(5) 179.6(8)
C(10) N(2) C(6) C(7) 0.3(10)
Ir(2) N(4) C(16) C(17) 178.5(8)
Ir(2) N(4) C(20) C(19) -179.9(5)
Ir(2) N(4) C(20) C(21) -4.7(10)
C(16) N(4) C(20) C(19) 2.2(13)
C(16) N(4) C(20) C(21) 177.4(8)
C(20) N(4) C(16) C(17) -3.7(15)
Ir(2) N(5) C(21) C(20) -4.6(10)
Ir(2) N(5) C(21) C(22) 174.8(7)
Ir(2) N(5) C(25) C(24) -173.2(8)
C(21) N(5) C(25) C(24) 0.6(15)
C(25) N(5) C(21) C(20) -178.8(8)
C(25) N(5) C(21) C(22) 0.6(12)
N(1) C(1) C(2) C(3) 1.5(17)
C(1) C(2) C(3) C(4) -1.3(17)
C(2) C(3) C(4) C(5) 1.1(17)
C(3) C(4) C(5) N(1) -0.9(15)
C(3) C(4) C(5) C(6) -179.8(7)
N(1) C(5) C(6) N(2) -1.1(12)
N(1) C(5) C(6) C(7) 178.2(9)
C(4) C(5) C(6) N(2) 177.8(9)
C(4) C(5) C(6) C(7) -2.9(16)
N(2) C(6) C(7) C(8) 1.2(14)
C(5) C(6) C(7) C(8) -178.0(10)
C(6) C(7) C(8) C(9) -1.2(16)
C(7) C(8) C(9) C(10) -0.2(12)
C(8) C(9) C(10) N(2) 1.7(15)
Ir(1) C(11) C(12) C(13) -63.6(8)
Ir(1) C(11) C(15) C(14) 63.3(8)
C(12) C(11) C(15) Ir(1) -61.3(8)
C(12) C(11) C(15) C(14) 2.0(13)
C(15) C(11) C(12) Ir(1) 61.0(8)
C(15) C(11) C(12) C(13) -2.6(12)
Ir(1) C(12) C(13) C(14) -59.5(8)
C(11) C(12) C(13) Ir(1) 61.9(8)
C(11) C(12) C(13) C(14) 2.4(13)
Ir(1) C(13) C(14) C(15) -60.1(8)
C(12) C(13) C(14) Ir(1) 59.0(8)
C(12) C(13) C(14) C(15) -1.1(13)
Ir(1) C(14) C(15) C(11) -62.5(8)
C(13) C(14) C(15) Ir(1) 61.9(8)
C(13) C(14) C(15) C(11) -0.6(11)
N(4) C(16) C(17) C(18) 4.2(17)
C(16) C(17) C(18) C(19) -3.1(17)
C(17) C(18) C(19) C(20) 1.6(15)
C(18) C(19) C(20) N(4) -1.1(14)
C(18) C(19) C(20) C(21) -176.0(9)
N(4) C(20) C(21) N(5) 6.1(12)
N(4) C(20) C(21) C(22) -173.3(9)
C(19) C(20) C(21) N(5) -178.8(8)
C(19) C(20) C(21) C(22) 1.8(15)
N(5) C(21) C(22) C(23) -1.8(15)
C(20) C(21) C(22) C(23) 177.5(10)
C(21) C(22) C(23) C(24) 1.9(17)
C(22) C(23) C(24) C(25) -0.7(15)
C(23) C(24) C(25) N(5) -0.5(14)
Ir(2) C(26) C(27) C(28) -63.2(10)
Ir(2) C(26) C(30) C(29) 61.9(10)
C(27) C(26) C(30) Ir(2) -62.7(10)
C(27) C(26) C(30) C(29) -0.8(15)
C(30) C(26) C(27) Ir(2) 64.3(11)
C(30) C(26) C(27) C(28) 1.1(16)
Ir(2) C(27) C(28) C(29) -63.6(10)
C(26) C(27) C(28) Ir(2) 62.5(9)
C(26) C(27) C(28) C(29) -1.1(16)
Ir(2) C(28) C(29) C(30) -61.4(9)
C(27) C(28) C(29) Ir(2) 62.1(11)
C(27) C(28) C(29) C(30) 0.7(13)
Ir(2) C(29) C(30) C(26) -60.3(10)
C(28) C(29) C(30) Ir(2) 60.4(9)
C(28) C(29) C(30) C(26) 0.1(14)
